data_2228367
loop_
_publ_author_name
'Xiong, Zhi-Qiang'
'Chen, Jin-Zhu'
'Wen, Shi-He'
'Nie, Xu-Liang'

_publ_section_title
;
 Diniconazole
;
_journal_coeditor_code HB5745
_journal_issue 12
_journal_name_full 'Acta Crystallographica Section E'
_journal_page_first o3278
_journal_paper_doi 10.1107/S160053681004804X
_journal_volume 66
_journal_year 2010
_chemical_formula_iupac 'C15 H17 Cl2 N3 O'
_chemical_formula_moiety 'C15 H17 Cl2 N3 O'
_chemical_formula_sum 'C15 H17 Cl2 N3 O'
_chemical_formula_weight 326.22
_chemical_name_systematic
;
1-(2,4-dichlorophenyl)-4,4-dimethyl-2-(1<i>H</i>-
1,2,4-triazol-1-yl)pent-1-en-3-ol
;
_space_group_IT_number 14
_symmetry_cell_setting monoclinic
_symmetry_space_group_name_Hall '-P 2yn'
_symmetry_space_group_name_H-M 'P 1 21/n 1'
_atom_sites_solution_hydrogens geom
_atom_sites_solution_primary direct
_atom_sites_solution_secondary difmap
_audit_creation_method SHELXL-97
_cell_angle_alpha 90.00
_cell_angle_beta 96.072(2)
_cell_angle_gamma 90.00
_cell_formula_units_Z 8
_cell_length_a 7.2321(15)
_cell_length_b 20.248(4)
_cell_length_c 22.449(5)
_cell_measurement_reflns_used 6731
_cell_measurement_temperature 296(2)
_cell_measurement_theta_max 23.72
_cell_measurement_theta_min 2.92
_cell_volume 3268.9(12)
_computing_cell_refinement 'SAINT (Bruker, 1998)'
_computing_data_collection 'SMART (Bruker, 1998)'
_computing_data_reduction 'SAINT (Bruker, 1998)'
_computing_molecular_graphics 'SHELXTL (Sheldrick, 2008)'
_computing_publication_material 'SHELXTL (Sheldrick, 2008)'
_computing_structure_refinement 'SHELXL97 (Sheldrick, 2008)'
_computing_structure_solution 'SHELXS97 (Sheldrick, 2008)'
_diffrn_ambient_temperature 296(2)
_diffrn_measured_fraction_theta_full 0.999
_diffrn_measured_fraction_theta_max 0.999
_diffrn_measurement_device_type 'Bruker SMART APEX CCD'
_diffrn_measurement_method '\f and \w'
_diffrn_radiation_monochromator graphite
_diffrn_radiation_source 'fine-focus sealed tube'
_diffrn_radiation_type MoK\a
_diffrn_radiation_wavelength 0.71073
_diffrn_reflns_av_R_equivalents 0.0280
_diffrn_reflns_av_sigmaI/netI 0.0255
_diffrn_reflns_limit_h_max 8
_diffrn_reflns_limit_h_min -8
_diffrn_reflns_limit_k_max 24
_diffrn_reflns_limit_k_min -24
_diffrn_reflns_limit_l_max 27
_diffrn_reflns_limit_l_min -27
_diffrn_reflns_number 24930
_diffrn_reflns_theta_full 25.50
_diffrn_reflns_theta_max 25.50
_diffrn_reflns_theta_min 2.21
_exptl_absorpt_coefficient_mu 0.399
_exptl_absorpt_correction_T_max 0.973
_exptl_absorpt_correction_T_min 0.917
_exptl_absorpt_correction_type multi-scan
_exptl_absorpt_process_details '(SADABS; Bruker, 1998)'
_exptl_crystal_colour colourless
_exptl_crystal_density_diffrn 1.326
_exptl_crystal_density_method 'not measured'
_exptl_crystal_description block
_exptl_crystal_F_000 1360
_exptl_crystal_size_max 0.22
_exptl_crystal_size_mid 0.18
_exptl_crystal_size_min 0.07
_refine_diff_density_max 1.061
_refine_diff_density_min -0.533
_refine_ls_extinction_method none
_refine_ls_goodness_of_fit_ref 1.018
_refine_ls_hydrogen_treatment mixed
_refine_ls_matrix_type full
_refine_ls_number_parameters 391
_refine_ls_number_reflns 6074
_refine_ls_number_restraints 1
_refine_ls_restrained_S_all 1.061
_refine_ls_R_factor_all 0.0837
_refine_ls_R_factor_gt 0.0568
_refine_ls_shift/su_max 0.000
_refine_ls_shift/su_mean 0.000
_refine_ls_structure_factor_coef Fsqd
_refine_ls_weighting_details 'calc w=1/[\s^2^(Fo^2^)+(0.0857P)^2^+2.8116P] where P=(Fo^2^+2Fc^2^)/3'
_refine_ls_weighting_scheme calc
_refine_ls_wR_factor_gt 0.1558
_refine_ls_wR_factor_ref 0.1794
_reflns_number_gt 4232
_reflns_number_total 6074
_reflns_threshold_expression I>2\s(I)
_cod_data_source_file hb5745.cif
_cod_data_source_block I
_cod_original_cell_volume 3268.8(12)
_cod_original_sg_symbol_H-M 'P 21/n'
_cod_database_code 2228367
_cod_database_fobs_code 2228367

loop_
_symmetry_equiv_pos_as_xyz
'x, y, z'
'-x+1/2, y+1/2, -z+1/2'
'-x, -y, -z'
'x-1/2, -y-1/2, z-1/2'

loop_
_atom_site_type_symbol
_atom_site_label
_atom_site_fract_x
_atom_site_fract_y
_atom_site_fract_z
_atom_site_U_iso_or_equiv
_atom_site_adp_type
_atom_site_calc_flag
_atom_site_refinement_flags
_atom_site_occupancy
_atom_site_disorder_assembly
_atom_site_disorder_group
Cl Cl2 0.65600(18) 0.67176(5) 0.77688(5) 0.0814(4) Uani d . 1 . .
Cl Cl3 0.70579(19) 0.44904(6) 1.11219(5) 0.0883(4) Uani d . 1 . .
Cl Cl1 0.5999(2) 0.83181(5) 0.96433(4) 0.0888(4) Uani d . 1 . .
Cl Cl4 0.82764(18) 0.21724(9) 1.22070(6) 0.1187(6) Uani d . 1 . .
N N4 0.8131(4) 0.43310(12) 0.90776(11) 0.0446(6) Uani d . 1 . .
C C17 0.7857(5) 0.37039(19) 1.10971(15) 0.0576(9) Uani d . 1 . .
C C22 0.8479(5) 0.34644(17) 1.05758(14) 0.0492(8) Uani d . 1 . .
C C19 0.8393(5) 0.2666(2) 1.15758(18) 0.0713(12) Uani d . 1 . .
C C21 0.9102(5) 0.28044(19) 1.05634(16) 0.0603(9) Uani d D 1 . .
C C20 0.9004(5) 0.2411(2) 1.10768(19) 0.0701(11) Uani d . 1 . .
H H20 0.9365 0.1970 1.1072 0.084 Uiso calc R 1 . .
C C18 0.7834(5) 0.3313(2) 1.16074(16) 0.0705(11) Uani d . 1 . .
H H18 0.7452 0.3484 1.1959 0.085 Uiso calc R 1 . .
O O2 0.7417(4) 0.29529(11) 0.87882(10) 0.0582(6) Uani d . 1 . .
H H2 0.7670 0.2567 0.8872 0.087 Uiso calc R 1 . .
C C24 0.7835(4) 0.38187(14) 0.95063(13) 0.0425(7) Uani d . 1 . .
C C25 0.6605(5) 0.32546(15) 0.92710(13) 0.0459(7) Uani d . 1 . .
H H25 0.6629 0.2926 0.9592 0.055 Uiso calc R 1 . .
N N6 0.8689(4) 0.48664(14) 0.82749(12) 0.0600(8) Uani d . 1 . .
N N5 0.7781(4) 0.49744(13) 0.91967(12) 0.0577(8) Uani d . 1 . .
C C30 0.8680(5) 0.42838(17) 0.85327(14) 0.0536(8) Uani d . 1 . .
H H30 0.9012 0.3891 0.8357 0.064 Uiso calc R 1 . .
C C26 0.4538(5) 0.34365(17) 0.90934(15) 0.0539(8) Uani d . 1 . .
C C23 0.8597(5) 0.39100(16) 1.00591(14) 0.0490(8) Uani d . 1 . .
H H23 0.9283 0.4296 1.0132 0.059 Uiso calc R 1 . .
C C31 0.8128(6) 0.52653(17) 0.87023(17) 0.0631(10) Uani d . 1 . .
H H31 0.7997 0.5719 0.8648 0.076 Uiso calc R 1 . .
C C29 0.4280(5) 0.38712(18) 0.85297(16) 0.0620(9) Uani d . 1 . .
H H29A 0.4925 0.3677 0.8221 0.093 Uiso calc R 1 . .
H H29B 0.4774 0.4304 0.8623 0.093 Uiso calc R 1 . .
H H29C 0.2980 0.3905 0.8393 0.093 Uiso calc R 1 . .
C C28 0.3795(6) 0.3783(3) 0.96174(19) 0.0833(13) Uani d . 1 . .
H H28A 0.2479 0.3849 0.9532 0.125 Uiso calc R 1 . .
H H28B 0.4399 0.4203 0.9681 0.125 Uiso calc R 1 . .
H H28C 0.4037 0.3517 0.9971 0.125 Uiso calc R 1 . .
C C27 0.3483(6) 0.2788(2) 0.8956(2) 0.0816(13) Uani d . 1 . .
H H27A 0.2184 0.2880 0.8858 0.122 Uiso calc R 1 . .
H H27B 0.3644 0.2505 0.9300 0.122 Uiso calc R 1 . .
H H27C 0.3959 0.2573 0.8623 0.122 Uiso calc R 1 . .
O O1 0.4857(4) 1.04993(11) 0.77059(10) 0.0589(6) Uani d . 1 . .
H H1 0.5461 1.0329 0.7457 0.088 Uiso calc R 1 . .
C C10 0.4536(5) 1.00280(15) 0.81480(14) 0.0478(8) Uani d . 1 . .
H H10 0.4444 0.9597 0.7948 0.057 Uiso calc R 1 . .
C C9 0.6143(4) 0.99840(14) 0.86293(14) 0.0440(7) Uani d . 1 . .
C C7 0.6734(4) 0.87704(15) 0.85638(14) 0.0466(7) Uani d . 1 . .
C C2 0.6358(5) 0.82160(16) 0.88971(14) 0.0500(8) Uani d . 1 . .
C C8 0.6993(5) 0.94335(15) 0.88313(15) 0.0484(8) Uani d . 1 . .
H H8 0.7829 0.9470 0.9174 0.058 Uiso calc R 1 . .
C C5 0.6972(5) 0.80365(17) 0.77202(16) 0.0564(9) Uani d . 1 . .
H H5 0.7174 0.7976 0.7322 0.068 Uiso calc R 1 . .
C C4 0.6598(5) 0.75077(15) 0.80720(16) 0.0533(8) Uani d . 1 . .
C C3 0.6285(5) 0.75888(16) 0.86631(16) 0.0549(8) Uani d . 1 . .
H H3 0.6031 0.7228 0.8897 0.066 Uiso calc R 1 . .
C C6 0.7044(5) 0.86592(16) 0.79699(15) 0.0532(8) Uani d . 1 . .
H H6 0.7307 0.9017 0.7734 0.064 Uiso calc R 1 . .
C C11 0.2617(5) 1.01600(18) 0.83808(16) 0.0569(9) Uani d . 1 . .
C C14 0.1120(6) 1.0049(2) 0.7858(2) 0.0780(12) Uani d . 1 . .
H H14A 0.1323 1.0345 0.7537 0.117 Uiso calc R 1 . .
H H14B -0.0082 1.0132 0.7987 0.117 Uiso calc R 1 . .
H H14C 0.1178 0.9601 0.7721 0.117 Uiso calc R 1 . .
C C12 0.2327(6) 0.9669(3) 0.8877(2) 0.1003(17) Uani d . 1 . .
H H12A 0.2481 0.9228 0.8735 0.150 Uiso calc R 1 . .
H H12B 0.1095 0.9720 0.8994 0.150 Uiso calc R 1 . .
H H12C 0.3222 0.9752 0.9216 0.150 Uiso calc R 1 . .
C C13 0.2417(6) 1.0870(2) 0.8601(2) 0.0906(15) Uani d . 1 . .
H H13A 0.1164 1.0941 0.8691 0.136 Uiso calc R 1 . .
H H13B 0.2702 1.1173 0.8295 0.136 Uiso calc R 1 . .
H H13C 0.3259 1.0940 0.8956 0.136 Uiso calc R 1 . .
N N1 0.6761(4) 1.05896(12) 0.89188(12) 0.0494(7) Uani d . 1 . .
N N3 0.7609(5) 1.16084(14) 0.91014(16) 0.0682(9) Uani d . 1 . .
N N2 0.7569(6) 1.05941(16) 0.94929(15) 0.0791(10) Uani d . 1 . .
C C15 0.6829(5) 1.12015(16) 0.86994(17) 0.0593(9) Uani d . 1 . .
H H15 0.6380 1.1322 0.8311 0.071 Uiso calc R 1 . .
C C16 0.8031(7) 1.1211(2) 0.9574(2) 0.0840(13) Uani d . 1 . .
H H16 0.8614 1.1367 0.9936 0.101 Uiso calc R 1 . .
H H21 1.0000(13) 0.2641(5) 1.0193(4) -0.050(2) Uiso d D 1 . .

loop_
_atom_site_aniso_label
_atom_site_aniso_U_11
_atom_site_aniso_U_22
_atom_site_aniso_U_33
_atom_site_aniso_U_12
_atom_site_aniso_U_13
_atom_site_aniso_U_23
Cl2 0.1121(9) 0.0410(5) 0.0934(8) 0.0038(5) 0.0210(6) -0.0089(5)
Cl3 0.1113(9) 0.0765(7) 0.0782(7) 0.0223(6) 0.0151(6) -0.0110(5)
Cl1 0.1515(12) 0.0683(6) 0.0495(5) -0.0040(7) 0.0248(6) 0.0095(5)
Cl4 0.0886(9) 0.1778(15) 0.0906(9) 0.0219(9) 0.0131(7) 0.0851(10)
N4 0.0555(16) 0.0405(14) 0.0382(13) -0.0042(12) 0.0067(12) 0.0008(11)
C17 0.056(2) 0.069(2) 0.0459(18) -0.0022(17) 0.0006(16) -0.0012(16)
C22 0.0500(18) 0.059(2) 0.0368(16) -0.0066(15) -0.0038(14) 0.0024(14)
C19 0.053(2) 0.101(3) 0.058(2) 0.005(2) -0.0044(18) 0.033(2)
C21 0.057(2) 0.062(2) 0.059(2) 0.0051(17) -0.0058(17) 0.0132(17)
C20 0.063(2) 0.072(3) 0.073(3) 0.012(2) -0.002(2) 0.026(2)
C18 0.060(2) 0.110(4) 0.0413(19) -0.001(2) 0.0067(17) 0.006(2)
O2 0.0883(18) 0.0394(12) 0.0486(13) 0.0003(12) 0.0155(12) -0.0052(10)
C24 0.0518(18) 0.0394(16) 0.0367(15) 0.0001(13) 0.0060(13) 0.0019(12)
C25 0.064(2) 0.0397(16) 0.0340(15) -0.0045(14) 0.0038(14) 0.0038(12)
N6 0.080(2) 0.0554(17) 0.0465(16) -0.0132(15) 0.0149(15) 0.0077(13)
N5 0.084(2) 0.0400(15) 0.0513(16) -0.0028(14) 0.0159(15) 0.0001(12)
C30 0.069(2) 0.0512(19) 0.0422(17) -0.0085(16) 0.0126(16) -0.0022(14)
C26 0.058(2) 0.057(2) 0.0450(18) -0.0062(16) -0.0011(16) 0.0065(15)
C23 0.058(2) 0.0473(18) 0.0416(17) -0.0051(15) 0.0029(15) -0.0006(14)
C31 0.088(3) 0.0420(18) 0.060(2) -0.0079(18) 0.014(2) 0.0083(16)
C29 0.066(2) 0.059(2) 0.059(2) 0.0001(18) -0.0065(18) 0.0087(17)
C28 0.062(2) 0.124(4) 0.066(3) 0.011(2) 0.014(2) -0.001(3)
C27 0.081(3) 0.083(3) 0.075(3) -0.035(2) -0.015(2) 0.022(2)
O1 0.0888(18) 0.0460(13) 0.0459(13) 0.0125(12) 0.0254(12) 0.0075(10)
C10 0.065(2) 0.0362(16) 0.0441(17) 0.0056(14) 0.0131(16) 0.0008(13)
C9 0.0526(18) 0.0358(15) 0.0464(17) 0.0004(13) 0.0187(15) 0.0000(13)
C7 0.0503(18) 0.0379(16) 0.0523(18) 0.0058(14) 0.0088(15) 0.0058(13)
C2 0.057(2) 0.0462(18) 0.0470(18) 0.0035(15) 0.0052(15) 0.0076(14)
C8 0.0511(19) 0.0426(17) 0.0522(18) -0.0008(14) 0.0092(15) 0.0019(14)
C5 0.070(2) 0.0478(18) 0.0539(19) 0.0079(16) 0.0181(17) 0.0012(15)
C4 0.058(2) 0.0369(17) 0.065(2) 0.0070(15) 0.0086(17) 0.0001(15)
C3 0.064(2) 0.0380(17) 0.063(2) 0.0019(15) 0.0069(17) 0.0126(15)
C6 0.066(2) 0.0404(17) 0.0561(19) 0.0059(15) 0.0193(17) 0.0100(15)
C11 0.056(2) 0.064(2) 0.0516(19) 0.0035(17) 0.0090(16) 0.0021(16)
C14 0.067(3) 0.085(3) 0.080(3) 0.005(2) -0.003(2) 0.001(2)
C12 0.066(3) 0.148(5) 0.090(3) -0.004(3) 0.025(2) 0.046(3)
C13 0.074(3) 0.099(3) 0.102(3) 0.019(3) 0.023(3) -0.038(3)
N1 0.0616(17) 0.0397(14) 0.0490(15) -0.0004(12) 0.0154(13) -0.0025(11)
N3 0.089(2) 0.0410(16) 0.076(2) -0.0033(15) 0.0162(18) -0.0121(16)
N2 0.124(3) 0.0556(19) 0.0550(19) -0.0067(19) -0.0017(19) -0.0046(15)
C15 0.076(2) 0.0361(17) 0.068(2) 0.0006(16) 0.0168(19) 0.0019(16)
C16 0.125(4) 0.055(2) 0.070(3) -0.005(2) -0.002(3) -0.017(2)

loop_
_atom_type_symbol
_atom_type_description
_atom_type_scat_dispersion_real
_atom_type_scat_dispersion_imag
_atom_type_scat_source
C C 0.0033 0.0016 'International Tables Vol C Tables 4.2.6.8 and 6.1.1.4'
H H 0.0000 0.0000 'International Tables Vol C Tables 4.2.6.8 and 6.1.1.4'
N N 0.0061 0.0033 'International Tables Vol C Tables 4.2.6.8 and 6.1.1.4'
O O 0.0106 0.0060 'International Tables Vol C Tables 4.2.6.8 and 6.1.1.4'
Cl Cl 0.1484 0.1585 'International Tables Vol C Tables 4.2.6.8 and 6.1.1.4'

loop_
_geom_angle_atom_site_label_1
_geom_angle_atom_site_label_2
_geom_angle_atom_site_label_3
_geom_angle_site_symmetry_1
_geom_angle_site_symmetry_3
_geom_angle
_geom_angle_publ_flag
C30 N4 N5 . . 109.3(3) ?
C30 N4 C24 . . 129.9(3) ?
N5 N4 C24 . . 120.8(2) ?
C22 C17 C18 . . 121.9(4) ?
C22 C17 Cl3 . . 119.9(3) ?
C18 C17 Cl3 . . 118.2(3) ?
C17 C22 C21 . . 118.8(3) ?
C17 C22 C23 . . 120.0(3) ?
C21 C22 C23 . . 121.1(3) ?
C20 C19 C18 . . 122.1(4) ?
C20 C19 Cl4 . . 120.2(4) ?
C18 C19 Cl4 . . 117.7(3) ?
C20 C21 C22 . . 118.4(4) ?
C20 C21 H21 . . 120.4(6) ?
C22 C21 H21 . . 119.3(6) ?
C19 C20 C21 . . 120.8(4) ?
C19 C20 H20 . . 119.6 ?
C21 C20 H20 . . 119.6 ?
C19 C18 C17 . . 118.0(4) ?
C19 C18 H18 . . 121.0 ?
C17 C18 H18 . . 121.0 ?
C25 O2 H2 . . 109.5 ?
C23 C24 N4 . . 116.7(3) ?
C23 C24 C25 . . 127.5(3) ?
N4 C24 C25 . . 115.7(2) ?
O2 C25 C24 . . 108.4(3) ?
O2 C25 C26 . . 111.7(3) ?
C24 C25 C26 . . 115.3(3) ?
O2 C25 H25 . . 107.0 ?
C24 C25 H25 . . 107.0 ?
C26 C25 H25 . . 107.0 ?
C30 N6 C31 . . 102.0(3) ?
C31 N5 N4 . . 102.1(3) ?
N6 C30 N4 . . 110.9(3) ?
N6 C30 H30 . . 124.5 ?
N4 C30 H30 . . 124.5 ?
C28 C26 C27 . . 110.1(3) ?
C28 C26 C29 . . 110.6(3) ?
C27 C26 C29 . . 108.1(3) ?
C28 C26 C25 . . 108.7(3) ?
C27 C26 C25 . . 107.1(3) ?
C29 C26 C25 . . 112.2(3) ?
C24 C23 C22 . . 126.9(3) ?
C24 C23 H23 . . 116.6 ?
C22 C23 H23 . . 116.6 ?
N5 C31 N6 . . 115.7(3) ?
N5 C31 H31 . . 122.1 ?
N6 C31 H31 . . 122.1 ?
C26 C29 H29A . . 109.5 ?
C26 C29 H29B . . 109.5 ?
H29A C29 H29B . . 109.5 ?
C26 C29 H29C . . 109.5 ?
H29A C29 H29C . . 109.5 ?
H29B C29 H29C . . 109.5 ?
C26 C28 H28A . . 109.5 ?
C26 C28 H28B . . 109.5 ?
H28A C28 H28B . . 109.5 ?
C26 C28 H28C . . 109.5 ?
H28A C28 H28C . . 109.5 ?
H28B C28 H28C . . 109.5 ?
C26 C27 H27A . . 109.5 ?
C26 C27 H27B . . 109.5 ?
H27A C27 H27B . . 109.5 ?
C26 C27 H27C . . 109.5 ?
H27A C27 H27C . . 109.5 ?
H27B C27 H27C . . 109.5 ?
C10 O1 H1 . . 109.5 ?
O1 C10 C9 . . 111.9(3) ?
O1 C10 C11 . . 109.8(3) ?
C9 C10 C11 . . 114.7(3) ?
O1 C10 H10 . . 106.7 ?
C9 C10 H10 . . 106.7 ?
C11 C10 H10 . . 106.7 ?
C8 C9 N1 . . 116.8(3) ?
C8 C9 C10 . . 126.1(3) ?
N1 C9 C10 . . 117.0(3) ?
C2 C7 C6 . . 116.4(3) ?
C2 C7 C8 . . 122.6(3) ?
C6 C7 C8 . . 120.7(3) ?
C3 C2 C7 . . 122.8(3) ?
C3 C2 Cl1 . . 118.4(2) ?
C7 C2 Cl1 . . 118.7(3) ?
C9 C8 C7 . . 126.2(3) ?
C9 C8 H8 . . 116.9 ?
C7 C8 H8 . . 116.9 ?
C4 C5 C6 . . 118.7(3) ?
C4 C5 H5 . . 120.7 ?
C6 C5 H5 . . 120.7 ?
C5 C4 C3 . . 121.5(3) ?
C5 C4 Cl2 . . 119.2(3) ?
C3 C4 Cl2 . . 119.3(3) ?
C2 C3 C4 . . 118.3(3) ?
C2 C3 H3 . . 120.8 ?
C4 C3 H3 . . 120.8 ?
C5 C6 C7 . . 122.3(3) ?
C5 C6 H6 . . 118.9 ?
C7 C6 H6 . . 118.9 ?
C12 C11 C14 . . 109.0(4) ?
C12 C11 C13 . . 110.5(4) ?
C14 C11 C13 . . 107.6(3) ?
C12 C11 C10 . . 109.3(3) ?
C14 C11 C10 . . 107.5(3) ?
C13 C11 C10 . . 112.8(3) ?
C11 C14 H14A . . 109.5 ?
C11 C14 H14B . . 109.5 ?
H14A C14 H14B . . 109.5 ?
C11 C14 H14C . . 109.5 ?
H14A C14 H14C . . 109.5 ?
H14B C14 H14C . . 109.5 ?
C11 C12 H12A . . 109.5 ?
C11 C12 H12B . . 109.5 ?
H12A C12 H12B . . 109.5 ?
C11 C12 H12C . . 109.5 ?
H12A C12 H12C . . 109.5 ?
H12B C12 H12C . . 109.5 ?
C11 C13 H13A . . 109.5 ?
C11 C13 H13B . . 109.5 ?
H13A C13 H13B . . 109.5 ?
C11 C13 H13C . . 109.5 ?
H13A C13 H13C . . 109.5 ?
H13B C13 H13C . . 109.5 ?
C15 N1 N2 . . 108.3(3) ?
C15 N1 C9 . . 130.3(3) ?
N2 N1 C9 . . 121.1(3) ?
C15 N3 C16 . . 102.4(3) ?
C16 N2 N1 . . 102.6(3) ?
N3 C15 N1 . . 111.1(3) ?
N3 C15 H15 . . 124.4 ?
N1 C15 H15 . . 124.4 ?
N2 C16 N3 . . 115.5(4) ?
N2 C16 H16 . . 122.2 ?
N3 C16 H16 . . 122.2 ?

loop_
_geom_bond_atom_site_label_1
_geom_bond_atom_site_label_2
_geom_bond_site_symmetry_2
_geom_bond_distance
_geom_bond_publ_flag
Cl2 C4 . 1.738(3) ?
Cl3 C17 . 1.697(4) ?
Cl1 C2 . 1.734(3) ?
Cl4 C19 . 1.743(4) ?
N4 C30 . 1.329(4) ?
N4 N5 . 1.359(4) ?
N4 C24 . 1.446(4) ?
C17 C22 . 1.385(5) ?
C17 C18 . 1.394(5) ?
C22 C21 . 1.411(5) ?
C22 C23 . 1.479(4) ?
C19 C20 . 1.349(6) ?
C19 C18 . 1.375(6) ?
C21 C20 . 1.409(5) ?
C21 H21 . 1.157(7) ?
C20 H20 . 0.9300 ?
C18 H18 . 0.9300 ?
O2 C25 . 1.424(4) ?
O2 H2 . 0.8200 ?
C24 C23 . 1.317(4) ?
C24 C25 . 1.508(4) ?
C25 C26 . 1.550(5) ?
C25 H25 . 0.9800 ?
N6 C30 . 1.314(4) ?
N6 C31 . 1.349(5) ?
N5 C31 . 1.304(4) ?
C30 H30 . 0.9300 ?
C26 C28 . 1.516(5) ?
C26 C27 . 1.534(5) ?
C26 C29 . 1.536(5) ?
C23 H23 . 0.9300 ?
C31 H31 . 0.9300 ?
C29 H29A . 0.9600 ?
C29 H29B . 0.9600 ?
C29 H29C . 0.9600 ?
C28 H28A . 0.9600 ?
C28 H28B . 0.9600 ?
C28 H28C . 0.9600 ?
C27 H27A . 0.9600 ?
C27 H27B . 0.9600 ?
C27 H27C . 0.9600 ?
O1 C10 . 1.413(4) ?
O1 H1 . 0.8200 ?
C10 C9 . 1.504(5) ?
C10 C11 . 1.557(5) ?
C10 H10 . 0.9800 ?
C9 C8 . 1.329(4) ?
C9 N1 . 1.437(4) ?
C7 C2 . 1.392(4) ?
C7 C6 . 1.393(5) ?
C7 C8 . 1.475(4) ?
C2 C3 . 1.373(5) ?
C8 H8 . 0.9300 ?
C5 C4 . 1.374(5) ?
C5 C6 . 1.379(5) ?
C5 H5 . 0.9300 ?
C4 C3 . 1.379(5) ?
C3 H3 . 0.9300 ?
C6 H6 . 0.9300 ?
C11 C12 . 1.524(5) ?
C11 C14 . 1.527(6) ?
C11 C13 . 1.532(6) ?
C14 H14A . 0.9600 ?
C14 H14B . 0.9600 ?
C14 H14C . 0.9600 ?
C12 H12A . 0.9600 ?
C12 H12B . 0.9600 ?
C12 H12C . 0.9600 ?
C13 H13A . 0.9600 ?
C13 H13B . 0.9600 ?
C13 H13C . 0.9600 ?
N1 C15 . 1.336(4) ?
N1 N2 . 1.358(4) ?
N3 C15 . 1.305(5) ?
N3 C16 . 1.341(5) ?
N2 C16 . 1.302(5) ?
C15 H15 . 0.9300 ?
C16 H16 . 0.9300 ?

loop_
_geom_hbond_atom_site_label_D
_geom_hbond_atom_site_label_H
_geom_hbond_atom_site_label_A
_geom_hbond_site_symmetry_A
_geom_hbond_distance_DH
_geom_hbond_distance_HA
_geom_hbond_distance_DA
_geom_hbond_angle_DHA
O1 H1 N6 2_656 0.82 2.04 2.844(3) 165
O2 H2 N3 1_545 0.82 2.01 2.812(4) 166

loop_
_geom_torsion_atom_site_label_1
_geom_torsion_atom_site_label_2
_geom_torsion_atom_site_label_3
_geom_torsion_atom_site_label_4
_geom_torsion_site_symmetry_1
_geom_torsion_site_symmetry_2
_geom_torsion_site_symmetry_3
_geom_torsion_site_symmetry_4
_geom_torsion
_geom_torsion_publ_flag
C18 C17 C22 C21 . . . . 0.2(5) ?
Cl3 C17 C22 C21 . . . . -178.8(3) ?
C18 C17 C22 C23 . . . . -175.9(3) ?
Cl3 C17 C22 C23 . . . . 5.2(5) ?
C17 C22 C21 C20 . . . . 2.1(5) ?
C23 C22 C21 C20 . . . . 178.1(3) ?
C18 C19 C20 C21 . . . . 0.3(6) ?
Cl4 C19 C20 C21 . . . . 179.9(3) ?
C22 C21 C20 C19 . . . . -2.4(6) ?
C20 C19 C18 C17 . . . . 2.0(6) ?
Cl4 C19 C18 C17 . . . . -177.6(3) ?
C22 C17 C18 C19 . . . . -2.2(6) ?
Cl3 C17 C18 C19 . . . . 176.7(3) ?
C30 N4 C24 C23 . . . . 131.4(4) ?
N5 N4 C24 C23 . . . . -51.0(4) ?
C30 N4 C24 C25 . . . . -51.3(5) ?
N5 N4 C24 C25 . . . . 126.2(3) ?
C23 C24 C25 O2 . . . . -123.9(3) ?
N4 C24 C25 O2 . . . . 59.2(3) ?
C23 C24 C25 C26 . . . . 110.0(4) ?
N4 C24 C25 C26 . . . . -66.9(3) ?
C30 N4 N5 C31 . . . . 0.8(4) ?
C24 N4 N5 C31 . . . . -177.1(3) ?
C31 N6 C30 N4 . . . . 0.5(4) ?
N5 N4 C30 N6 . . . . -0.9(4) ?
C24 N4 C30 N6 . . . . 176.8(3) ?
O2 C25 C26 C28 . . . . -177.3(3) ?
C24 C25 C26 C28 . . . . -53.0(4) ?
O2 C25 C26 C27 . . . . 63.7(3) ?
C24 C25 C26 C27 . . . . -171.9(3) ?
O2 C25 C26 C29 . . . . -54.7(4) ?
C24 C25 C26 C29 . . . . 69.7(4) ?
N4 C24 C23 C22 . . . . 179.3(3) ?
C25 C24 C23 C22 . . . . 2.5(6) ?
C17 C22 C23 C24 . . . . -125.7(4) ?
C21 C22 C23 C24 . . . . 58.3(5) ?
N4 N5 C31 N6 . . . . -0.5(5) ?
C30 N6 C31 N5 . . . . 0.0(5) ?
O1 C10 C9 C8 . . . . -130.0(3) ?
C11 C10 C9 C8 . . . . 104.2(4) ?
O1 C10 C9 N1 . . . . 53.3(3) ?
C11 C10 C9 N1 . . . . -72.6(3) ?
C6 C7 C2 C3 . . . . -0.1(5) ?
C8 C7 C2 C3 . . . . -173.9(3) ?
C6 C7 C2 Cl1 . . . . 178.9(3) ?
C8 C7 C2 Cl1 . . . . 5.2(5) ?
N1 C9 C8 C7 . . . . -173.0(3) ?
C10 C9 C8 C7 . . . . 10.3(5) ?
C2 C7 C8 C9 . . . . -129.4(4) ?
C6 C7 C8 C9 . . . . 57.1(5) ?
C6 C5 C4 C3 . . . . 0.4(5) ?
C6 C5 C4 Cl2 . . . . -178.4(3) ?
C7 C2 C3 C4 . . . . -0.1(5) ?
Cl1 C2 C3 C4 . . . . -179.1(3) ?
C5 C4 C3 C2 . . . . -0.1(5) ?
Cl2 C4 C3 C2 . . . . 178.7(3) ?
C4 C5 C6 C7 . . . . -0.5(5) ?
C2 C7 C6 C5 . . . . 0.4(5) ?
C8 C7 C6 C5 . . . . 174.3(3) ?
O1 C10 C11 C12 . . . . -177.4(3) ?
C9 C10 C11 C12 . . . . -50.4(4) ?
O1 C10 C11 C14 . . . . 64.5(4) ?
C9 C10 C11 C14 . . . . -168.6(3) ?
O1 C10 C11 C13 . . . . -54.0(4) ?
C9 C10 C11 C13 . . . . 72.9(4) ?
C8 C9 N1 C15 . . . . 148.1(4) ?
C10 C9 N1 C15 . . . . -34.9(5) ?
C8 C9 N1 N2 . . . . -25.6(4) ?
C10 C9 N1 N2 . . . . 151.4(3) ?
C15 N1 N2 C16 . . . . 1.0(5) ?
C9 N1 N2 C16 . . . . 176.0(3) ?
C16 N3 C15 N1 . . . . 0.7(4) ?
N2 N1 C15 N3 . . . . -1.1(4) ?
C9 N1 C15 N3 . . . . -175.5(3) ?
N1 N2 C16 N3 . . . . -0.6(6) ?
C15 N3 C16 N2 . . . . 0.0(6) ?
